data_4516153
loop_
_publ_author_name
'Mane, Vaijinath'
'Baiju, Thekke V.'
'Namboothiri, Irishi N. N.'

_publ_section_title
;
 Synthesis of Functionalized Thieno[2,3-<i>b</i>]indoles via One-Pot
 Reaction of Indoline-2-thiones with Morita-Baylis-Hillman and
 Rauhut-Currier Adducts of Nitroalkenes.
;
_journal_issue 12
_journal_name_full 'ACS omega'
_journal_page_first 17617
_journal_page_last 17628
_journal_paper_doi 10.1021/acsomega.8b02147
_journal_volume 3
_journal_year 2018
_chemical_formula_moiety 'C28 H33 N3 O4 S'
_chemical_formula_sum 'C28 H33 N3 O4 S'
_chemical_formula_weight 507.63
_space_group_crystal_system monoclinic
_space_group_IT_number 14
_space_group_name_Hall '-P 2ybc'
_space_group_name_H-M_alt 'P 1 21/c 1'
_atom_sites_solution_hydrogens geom
_audit_creation_date 2016-05-12
_audit_creation_method
;
Olex2 1.2-alpha
(compiled 2015.10.28 svn.r3245 for OlexSys, GUI svn.r5128)
;
_cell_angle_alpha 90
_cell_angle_beta 108.034(4)
_cell_angle_gamma 90
_cell_formula_units_Z 4
_cell_length_a 15.959(5)
_cell_length_b 8.470(2)
_cell_length_c 21.482(6)
_cell_measurement_reflns_used 8202
_cell_measurement_temperature 150
_cell_measurement_theta_max 29.2
_cell_measurement_theta_min 3.1
_cell_volume 2761.1(13)
_computing_cell_refinement
;
CrystalClear-SM Expert 2.1 b28 (Rigaku, 2013)
;
_computing_data_collection
;
CrystalClear-SM Expert 2.1 b28 (Rigaku, 2013)
;
_computing_data_reduction
;
CrystalClear-SM Expert 2.1 b28 (Rigaku, 2013)
;
_computing_molecular_graphics 'Olex2 (Dolomanov et al., 2009)'
_computing_publication_material 'Olex2 (Dolomanov et al., 2009)'
_computing_structure_refinement 'ShelXL (Sheldrick, 2015)'
_computing_structure_solution 'ShelXT (Sheldrick, 2015)'
_diffrn_ambient_temperature 150
_diffrn_detector CCD
_diffrn_detector_area_resol_mean 28.5714
_diffrn_measured_fraction_theta_full 0.995
_diffrn_measured_fraction_theta_max 0.996
_diffrn_measurement_details
;
scan:
	Number of images: 326
	           Slice: -110.0000 - 53.0000
	     Image width: 0.5000
	        Exp time: 8.0000
	   Rotation axis: Omega
	           Omega: 0.0000
	           Kappa: 0.0000
	             Phi: -108.0000
	             XTD: 44.9804
	          2theta: -19.9684
scan:
	Number of images: 153
	           Slice: -57.5000 - 19.0000
	     Image width: 0.5000
	        Exp time: 8.0000
	   Rotation axis: Omega
	           Omega: 0.0000
	           Kappa: -72.0000
	             Phi: -180.0000
	             XTD: 44.9804
	          2theta: -19.9684
scan:
	Number of images: 60
	           Slice: -64.0000 - -34.0000
	     Image width: 0.5000
	        Exp time: 8.0000
	   Rotation axis: Omega
	           Omega: 0.0000
	           Kappa: 0.0000
	             Phi: -180.0000
	             XTD: 44.9804
	          2theta: -19.9684
scan:
	Number of images: 360
	           Slice: -110.0000 - 70.0000
	     Image width: 0.5000
	        Exp time: 8.0000
	   Rotation axis: Omega
	           Omega: 0.0000
	           Kappa: 0.0000
	             Phi: -36.0000
	             XTD: 44.9804
	          2theta: -19.9684
scan:
	Number of images: 138
	           Slice: -63.0000 - 6.0000
	     Image width: 0.5000
	        Exp time: 8.0000
	   Rotation axis: Omega
	           Omega: 0.0000
	           Kappa: -72.0000
	             Phi: 108.0000
	             XTD: 44.9804
	          2theta: -19.9684
scan:
	Number of images: 60
	           Slice: -44.0000 - -14.0000
	     Image width: 0.5000
	        Exp time: 8.0000
	   Rotation axis: Omega
	           Omega: 0.0000
	           Kappa: -72.0000
	             Phi: 36.0000
	             XTD: 44.9804
	          2theta: -19.9684
;
_diffrn_measurement_device
;
AFC12 (Right): Kappa 3 circle
;
_diffrn_measurement_device_type
;
Rigaku Saturn724+ (4x4 bin mode)
;
_diffrn_measurement_method 'profile data from \w-scans'
_diffrn_measurement_specimen_support Fiber
_diffrn_orient_matrix_type XPlain
_diffrn_orient_matrix_UB_11 0.013148
_diffrn_orient_matrix_UB_12 -0.025287
_diffrn_orient_matrix_UB_13 -0.059418
_diffrn_orient_matrix_UB_21 0.113778
_diffrn_orient_matrix_UB_22 -0.010587
_diffrn_orient_matrix_UB_23 0.029684
_diffrn_orient_matrix_UB_31 -0.005231
_diffrn_orient_matrix_UB_32 -0.048599
_diffrn_orient_matrix_UB_33 0.002716
_diffrn_radiation_monochromator Confocal
_diffrn_radiation_type MoK\a
_diffrn_radiation_wavelength 0.7107
_diffrn_reflns_av_R_equivalents 0.0641
_diffrn_reflns_av_unetI/netI 0.0544
_diffrn_reflns_Laue_measured_fraction_full 0.995
_diffrn_reflns_Laue_measured_fraction_max 0.996
_diffrn_reflns_limit_h_max 21
_diffrn_reflns_limit_h_min -18
_diffrn_reflns_limit_k_max 11
_diffrn_reflns_limit_k_min -9
_diffrn_reflns_limit_l_max 29
_diffrn_reflns_limit_l_min -29
_diffrn_reflns_number 37563
_diffrn_reflns_point_group_measured_fraction_full 0.995
_diffrn_reflns_point_group_measured_fraction_max 0.996
_diffrn_reflns_theta_full 25.241
_diffrn_reflns_theta_max 29.165
_diffrn_reflns_theta_min 3.067
_diffrn_source MicroMax003_Mo
_diffrn_source_current 0.6
_diffrn_source_power 0.0
_diffrn_source_voltage 50.0
_exptl_absorpt_coefficient_mu 0.154
_exptl_absorpt_correction_T_max 0.989
_exptl_absorpt_correction_T_min 0.963
_exptl_absorpt_correction_type numerical
_exptl_absorpt_process_details 'NUMABS (Rigaku, 1999)'
_exptl_crystal_colour colourless
_exptl_crystal_colour_primary colourless
_exptl_crystal_density_diffrn 1.221
_exptl_crystal_description block
_exptl_crystal_F_000 1080
_exptl_crystal_size_max 0.35
_exptl_crystal_size_mid 0.24
_exptl_crystal_size_min 0.07
_refine_diff_density_max 0.395
_refine_diff_density_min -0.395
_refine_diff_density_rms 0.053
_refine_ls_extinction_method none
_refine_ls_goodness_of_fit_ref 1.103
_refine_ls_hydrogen_treatment constr
_refine_ls_matrix_type full
_refine_ls_number_parameters 331
_refine_ls_number_reflns 7432
_refine_ls_number_restraints 0
_refine_ls_restrained_S_all 1.103
_refine_ls_R_factor_all 0.0701
_refine_ls_R_factor_gt 0.0545
_refine_ls_shift/su_max 0.001
_refine_ls_shift/su_mean 0.000
_refine_ls_structure_factor_coef Fsqd
_refine_ls_weighting_details 'w=1/[\s^2^(Fo^2^)+(0.0535P)^2^+0.4166P] where P=(Fo^2^+2Fc^2^)/3'
_refine_ls_weighting_scheme calc
_refine_ls_wR_factor_gt 0.1192
_refine_ls_wR_factor_ref 0.1290
_reflns_Friedel_coverage 0.000
_reflns_number_gt 6058
_reflns_number_total 7432
_reflns_shell_number_unique_all 7915
_reflns_threshold_expression 'I > 2\s(I)'
_cod_data_source_file ao8b02147_si_003.cif
_cod_data_source_block shelxl
_cod_database_code 4516153
_shelx_space_group_comment
;
The symmetry employed for this shelxl refinement is uniquely defined
by the following loop, which should always be used as a source of
symmetry information in preference to the above space-group names.
They are only intended as comments.
;
_shelx_estimated_absorpt_t_max 0.989
_shelx_estimated_absorpt_t_min 0.948
_olex2_refinement_description
;
1. Fixed Uiso
 At 1.2 times of:
  All C(H) groups, All C(H,H) groups, All N(H) groups
 At 1.5 times of:
  All C(H,H,H) groups
2.a Ternary CH refined with riding coordinates:
 C26(H26), C3(H3)
2.b Secondary CH2 refined with riding coordinates:
 C21(H21A,H21B), C22(H22A,H22B)
2.c Aromatic/amide H refined with riding coordinates:
 N1(H1), C8(H8), C16(H16), C13(H13), C12(H12), C9(H9), C17(H17), C19(H19),
 C18(H18)
2.d Idealised Me refined as rotating group:
 C11(H11A,H11B,H11C), C23(H23A,H23B,H23C), C1(H1A,H1B,H1C), C28(H28A,H28B,
 H28C), C2(H2A,H2B,H2C), C27(H27A,H27B,H27C)
;
_shelx_shelxl_version_number 2014/7
_olex2_submission_special_instructions 'No special instructions were received'

loop_
_space_group_symop_operation_xyz
'x, y, z'
'-x, y+1/2, -z+1/2'
'-x, -y, -z'
'x, -y-1/2, z-1/2'

loop_
_atom_site_label
_atom_site_type_symbol
_atom_site_fract_x
_atom_site_fract_y
_atom_site_fract_z
_atom_site_U_iso_or_equiv
_atom_site_adp_type
_atom_site_occupancy
_atom_site_site_symmetry_order
_atom_site_calc_flag
_atom_site_refinement_flags_posn
S1 S 0.23996(2) 0.47230(5) 0.81663(2) 0.02030(11) Uani 1 1 d .
O4 O 0.31550(7) 0.75447(12) 0.73431(6) 0.0262(3) Uani 1 1 d .
O3 O 0.46456(7) 0.73033(14) 0.77033(6) 0.0293(3) Uani 1 1 d .
O2 O 0.44107(8) 0.52774(14) 0.89655(6) 0.0307(3) Uani 1 1 d .
O1 O 0.55627(8) 0.37935(15) 0.88861(6) 0.0328(3) Uani 1 1 d .
N2 N 0.37433(8) 0.51799(14) 0.76415(6) 0.0188(3) Uani 1 1 d .
N1 N 0.44552(8) 0.42643(15) 0.79936(6) 0.0216(3) Uani 1 1 d .
H1 H 0.4687 0.3547 0.7800 0.026 Uiso 1 1 calc R
N3 N 0.05938(8) 0.38801(15) 0.76715(6) 0.0224(3) Uani 1 1 d .
C25 C 0.39097(10) 0.67616(18) 0.75740(7) 0.0206(3) Uani 1 1 d .
C7 C 0.25567(10) 0.39961(16) 0.63313(7) 0.0179(3) Uani 1 1 d .
C5 C 0.28847(10) 0.45966(17) 0.75320(7) 0.0173(3) Uani 1 1 d .
C15 C 0.05682(10) 0.33641(17) 0.66153(7) 0.0193(3) Uani 1 1 d .
C14 C 0.14470(9) 0.38590(17) 0.69914(7) 0.0180(3) Uani 1 1 d .
C24 C 0.14144(10) 0.41415(17) 0.76175(7) 0.0199(3) Uani 1 1 d .
C4 C 0.47811(10) 0.45236(18) 0.86535(8) 0.0226(3) Uani 1 1 d .
C8 C 0.33436(10) 0.32820(18) 0.63249(8) 0.0215(3) Uani 1 1 d .
H8 H 0.3747 0.2915 0.6723 0.026 Uiso 1 1 calc R
C16 C 0.01488(10) 0.29146(18) 0.59651(8) 0.0225(3) Uani 1 1 d .
H16 H 0.0477 0.2817 0.5666 0.027 Uiso 1 1 calc R
C6 C 0.23118(10) 0.41379(16) 0.69382(7) 0.0164(3) Uani 1 1 d .
C20 C 0.00589(10) 0.34197(17) 0.70541(7) 0.0198(3) Uani 1 1 d .
C13 C 0.19847(10) 0.45393(18) 0.57374(8) 0.0227(3) Uani 1 1 d .
H13 H 0.1453 0.5053 0.5730 0.027 Uiso 1 1 calc R
C12 C 0.21853(11) 0.43366(19) 0.51580(8) 0.0266(4) Uani 1 1 d .
H12 H 0.1784 0.4706 0.4759 0.032 Uiso 1 1 calc R
C21 C 0.03368(11) 0.40014(19) 0.82640(8) 0.0242(3) Uani 1 1 d .
H21A H -0.0229 0.4580 0.8161 0.029 Uiso 1 1 calc R
H21B H 0.0787 0.4625 0.8593 0.029 Uiso 1 1 calc R
C9 C 0.35439(11) 0.31010(19) 0.57451(8) 0.0263(4) Uani 1 1 d .
H9 H 0.4087 0.2627 0.5754 0.032 Uiso 1 1 calc R
C17 C -0.07469(11) 0.26148(19) 0.57638(8) 0.0263(4) Uani 1 1 d .
H17 H -0.1033 0.2322 0.5322 0.032 Uiso 1 1 calc R
C10 C 0.29611(11) 0.3604(2) 0.51497(8) 0.0277(4) Uani 1 1 d .
C19 C -0.08455(10) 0.31182(18) 0.68505(8) 0.0244(3) Uani 1 1 d .
H19 H -0.1177 0.3175 0.7149 0.029 Uiso 1 1 calc R
C18 C -0.12413(11) 0.27348(19) 0.62002(9) 0.0269(4) Uani 1 1 d .
H18 H -0.1859 0.2549 0.6046 0.032 Uiso 1 1 calc R
C26 C 0.31972(12) 0.92631(19) 0.72621(10) 0.0331(4) Uani 1 1 d .
H26 H 0.3653 0.9524 0.7047 0.040 Uiso 1 1 calc R
C22 C 0.02340(13) 0.2411(2) 0.85577(9) 0.0325(4) Uani 1 1 d .
H22A H -0.0258 0.1827 0.8248 0.039 Uiso 1 1 calc R
H22B H 0.0779 0.1787 0.8624 0.039 Uiso 1 1 calc R
C3 C 0.59746(13) 0.3796(2) 0.95982(8) 0.0353(4) Uani 1 1 d .
H3 H 0.5762 0.4729 0.9792 0.042 Uiso 1 1 calc R
C11 C 0.31602(14) 0.3366(3) 0.45127(9) 0.0430(5) Uani 1 1 d .
H11A H 0.2622 0.3529 0.4145 0.064 Uiso 1 1 calc GR
H11B H 0.3378 0.2290 0.4496 0.064 Uiso 1 1 calc GR
H11C H 0.3610 0.4125 0.4484 0.064 Uiso 1 1 calc GR
C23 C 0.00541(14) 0.2589(2) 0.92062(10) 0.0417(5) Uani 1 1 d .
H23A H -0.0488 0.3199 0.9142 0.062 Uiso 1 1 calc GR
H23B H 0.0548 0.3141 0.9517 0.062 Uiso 1 1 calc GR
H23C H -0.0014 0.1543 0.9379 0.062 Uiso 1 1 calc GR
C1 C 0.69523(14) 0.3945(3) 0.97090(11) 0.0522(6) Uani 1 1 d .
H1A H 0.7162 0.3017 0.9528 0.078 Uiso 1 1 calc GR
H1B H 0.7261 0.4014 1.0180 0.078 Uiso 1 1 calc GR
H1C H 0.7069 0.4899 0.9492 0.078 Uiso 1 1 calc GR
C28 C 0.22926(13) 0.9687(2) 0.68131(12) 0.0470(6) Uani 1 1 d .
H28A H 0.2174 0.9094 0.6403 0.070 Uiso 1 1 calc GR
H28B H 0.2268 1.0821 0.6720 0.070 Uiso 1 1 calc GR
H28C H 0.1849 0.9420 0.7025 0.070 Uiso 1 1 calc GR
C2 C 0.57257(17) 0.2309(3) 0.98736(11) 0.0526(6) Uani 1 1 d .
H2A H 0.5085 0.2278 0.9784 0.079 Uiso 1 1 calc GR
H2B H 0.6017 0.2280 1.0348 0.079 Uiso 1 1 calc GR
H2C H 0.5912 0.1395 0.9669 0.079 Uiso 1 1 calc GR
C27 C 0.3423(2) 1.0048(3) 0.79191(13) 0.0636(7) Uani 1 1 d .
H27A H 0.2998 0.9726 0.8141 0.095 Uiso 1 1 calc GR
H27B H 0.3400 1.1196 0.7862 0.095 Uiso 1 1 calc GR
H27C H 0.4017 0.9733 0.8184 0.095 Uiso 1 1 calc GR

loop_
_atom_site_aniso_label
_atom_site_aniso_U_11
_atom_site_aniso_U_22
_atom_site_aniso_U_33
_atom_site_aniso_U_23
_atom_site_aniso_U_13
_atom_site_aniso_U_12
S1 0.0190(2) 0.0257(2) 0.01776(18) -0.00236(14) 0.00794(14) -0.00257(14)
O4 0.0228(6) 0.0190(6) 0.0376(7) 0.0049(5) 0.0104(5) 0.0004(4)
O3 0.0201(6) 0.0370(7) 0.0302(6) 0.0030(5) 0.0070(5) -0.0101(5)
O2 0.0296(7) 0.0395(7) 0.0236(6) -0.0022(5) 0.0093(5) 0.0098(5)
O1 0.0254(7) 0.0482(8) 0.0208(6) -0.0014(5) 0.0013(5) 0.0154(5)
N2 0.0135(6) 0.0214(6) 0.0211(6) 0.0019(5) 0.0047(5) 0.0004(5)
N1 0.0172(6) 0.0263(7) 0.0199(6) -0.0013(5) 0.0038(5) 0.0071(5)
N3 0.0202(7) 0.0287(7) 0.0215(7) -0.0032(5) 0.0113(5) -0.0051(5)
C25 0.0204(8) 0.0253(8) 0.0179(7) -0.0001(6) 0.0087(6) -0.0024(6)
C7 0.0191(7) 0.0169(7) 0.0185(7) 0.0004(5) 0.0073(6) -0.0018(5)
C5 0.0170(7) 0.0179(7) 0.0189(7) 0.0010(5) 0.0081(6) -0.0003(5)
C15 0.0194(7) 0.0181(7) 0.0218(7) 0.0012(6) 0.0082(6) -0.0008(6)
C14 0.0175(7) 0.0195(7) 0.0185(7) 0.0011(5) 0.0076(6) -0.0003(6)
C24 0.0185(8) 0.0220(8) 0.0214(7) 0.0003(6) 0.0094(6) -0.0011(6)
C4 0.0197(8) 0.0262(8) 0.0224(8) 0.0016(6) 0.0072(6) 0.0037(6)
C8 0.0186(8) 0.0258(8) 0.0199(7) 0.0003(6) 0.0056(6) 0.0015(6)
C16 0.0227(8) 0.0250(8) 0.0208(8) 0.0015(6) 0.0082(6) -0.0015(6)
C6 0.0180(7) 0.0145(7) 0.0180(7) 0.0017(5) 0.0076(6) 0.0018(5)
C20 0.0196(8) 0.0185(7) 0.0226(8) -0.0003(6) 0.0088(6) -0.0017(6)
C13 0.0206(8) 0.0258(8) 0.0228(8) 0.0031(6) 0.0082(6) 0.0014(6)
C12 0.0289(9) 0.0320(9) 0.0185(8) 0.0047(6) 0.0066(7) -0.0019(7)
C21 0.0256(8) 0.0281(8) 0.0240(8) -0.0042(6) 0.0150(7) -0.0037(6)
C9 0.0233(8) 0.0321(9) 0.0267(8) -0.0035(7) 0.0124(7) 0.0033(7)
C17 0.0232(8) 0.0297(9) 0.0227(8) 0.0019(6) 0.0022(6) -0.0047(6)
C10 0.0315(9) 0.0311(9) 0.0243(8) -0.0024(7) 0.0140(7) -0.0037(7)
C19 0.0204(8) 0.0262(8) 0.0294(8) 0.0018(6) 0.0121(7) -0.0017(6)
C18 0.0176(8) 0.0302(9) 0.0313(9) 0.0028(7) 0.0053(7) -0.0042(6)
C26 0.0370(10) 0.0194(8) 0.0490(11) 0.0045(7) 0.0221(9) -0.0021(7)
C22 0.0406(11) 0.0323(9) 0.0280(9) -0.0008(7) 0.0153(8) -0.0051(8)
C3 0.0380(11) 0.0423(11) 0.0207(8) 0.0029(7) 0.0017(7) 0.0150(8)
C11 0.0523(13) 0.0557(13) 0.0266(10) -0.0052(8) 0.0204(9) 0.0000(10)
C23 0.0430(12) 0.0563(13) 0.0311(10) 0.0062(9) 0.0195(9) -0.0069(9)
C1 0.0381(12) 0.0628(14) 0.0420(12) 0.0061(10) -0.0077(9) 0.0088(10)
C28 0.0381(12) 0.0329(11) 0.0758(16) 0.0229(10) 0.0261(11) 0.0118(8)
C2 0.0618(15) 0.0551(14) 0.0438(13) 0.0102(10) 0.0205(11) 0.0098(11)
C27 0.092(2) 0.0342(12) 0.0698(17) -0.0156(11) 0.0332(15) -0.0063(12)

loop_
_atom_type_symbol
_atom_type_description
_atom_type_scat_dispersion_real
_atom_type_scat_dispersion_imag
_atom_type_scat_source
C C 0.0033 0.0016 'International Tables Vol C Tables 4.2.6.8 and 6.1.1.4'
H H 0.0000 0.0000 'International Tables Vol C Tables 4.2.6.8 and 6.1.1.4'
N N 0.0061 0.0033 'International Tables Vol C Tables 4.2.6.8 and 6.1.1.4'
O O 0.0106 0.0060 'International Tables Vol C Tables 4.2.6.8 and 6.1.1.4'
S S 0.1246 0.1234 'International Tables Vol C Tables 4.2.6.8 and 6.1.1.4'

loop_
_geom_angle_atom_site_label_1
_geom_angle_atom_site_label_2
_geom_angle_atom_site_label_3
_geom_angle
C24 S1 C5 88.84(8)
C25 O4 C26 117.96(13)
C4 O1 C3 116.91(13)
N1 N2 C5 119.01(12)
C25 N2 N1 116.53(12)
C25 N2 C5 122.14(12)
N2 N1 H1 121.3
C4 N1 N2 117.30(12)
C4 N1 H1 121.3
C24 N3 C20 106.56(13)
C24 N3 C21 126.77(13)
C20 N3 C21 126.63(13)
O4 C25 N2 109.97(13)
O3 C25 O4 126.82(15)
O3 C25 N2 123.21(14)
C8 C7 C6 121.86(13)
C13 C7 C8 117.94(14)
C13 C7 C6 120.18(14)
N2 C5 S1 119.12(11)
C6 C5 S1 114.09(11)
C6 C5 N2 126.01(14)
C16 C15 C14 135.74(15)
C16 C15 C20 118.33(14)
C20 C15 C14 105.92(13)
C24 C14 C15 105.75(13)
C24 C14 C6 112.00(13)
C6 C14 C15 142.26(14)
N3 C24 S1 133.17(12)
N3 C24 C14 112.32(13)
C14 C24 S1 114.51(12)
O2 C4 O1 126.62(15)
O2 C4 N1 124.54(14)
O1 C4 N1 108.84(13)
C7 C8 H8 119.5
C9 C8 C7 120.95(14)
C9 C8 H8 119.5
C15 C16 H16 120.3
C17 C16 C15 119.34(15)
C17 C16 H16 120.3
C5 C6 C7 124.05(14)
C5 C6 C14 110.56(13)
C14 C6 C7 125.38(13)
N3 C20 C15 109.44(13)
N3 C20 C19 128.25(15)
C19 C20 C15 122.25(14)
C7 C13 H13 119.6
C12 C13 C7 120.74(15)
C12 C13 H13 119.6
C13 C12 H12 119.3
C13 C12 C10 121.35(15)
C10 C12 H12 119.3
N3 C21 H21A 108.9
N3 C21 H21B 108.9
N3 C21 C22 113.37(13)
H21A C21 H21B 107.7
C22 C21 H21A 108.9
C22 C21 H21B 108.9
C8 C9 H9 119.5
C8 C9 C10 121.07(16)
C10 C9 H9 119.5
C16 C17 H17 119.4
C16 C17 C18 121.22(15)
C18 C17 H17 119.4
C12 C10 C9 117.92(15)
C12 C10 C11 120.60(16)
C9 C10 C11 121.48(17)
C20 C19 H19 121.2
C18 C19 C20 117.67(15)
C18 C19 H19 121.2
C17 C18 H18 119.4
C19 C18 C17 121.11(15)
C19 C18 H18 119.4
O4 C26 H26 109.9
O4 C26 C28 103.96(14)
O4 C26 C27 109.50(16)
C28 C26 H26 109.9
C27 C26 H26 109.9
C27 C26 C28 113.53(19)
C21 C22 H22A 109.3
C21 C22 H22B 109.3
H22A C22 H22B 107.9
C23 C22 C21 111.72(15)
C23 C22 H22A 109.3
C23 C22 H22B 109.3
O1 C3 H3 109.6
O1 C3 C1 105.82(16)
O1 C3 C2 108.85(16)
C1 C3 H3 109.6
C2 C3 H3 109.6
C2 C3 C1 113.32(17)
C10 C11 H11A 109.5
C10 C11 H11B 109.5
C10 C11 H11C 109.5
H11A C11 H11B 109.5
H11A C11 H11C 109.5
H11B C11 H11C 109.5
C22 C23 H23A 109.5
C22 C23 H23B 109.5
C22 C23 H23C 109.5
H23A C23 H23B 109.5
H23A C23 H23C 109.5
H23B C23 H23C 109.5
C3 C1 H1A 109.5
C3 C1 H1B 109.5
C3 C1 H1C 109.5
H1A C1 H1B 109.5
H1A C1 H1C 109.5
H1B C1 H1C 109.5
C26 C28 H28A 109.5
C26 C28 H28B 109.5
C26 C28 H28C 109.5
H28A C28 H28B 109.5
H28A C28 H28C 109.5
H28B C28 H28C 109.5
C3 C2 H2A 109.5
C3 C2 H2B 109.5
C3 C2 H2C 109.5
H2A C2 H2B 109.5
H2A C2 H2C 109.5
H2B C2 H2C 109.5
C26 C27 H27A 109.5
C26 C27 H27B 109.5
C26 C27 H27C 109.5
H27A C27 H27B 109.5
H27A C27 H27C 109.5
H27B C27 H27C 109.5

loop_
_geom_bond_atom_site_label_1
_geom_bond_atom_site_label_2
_geom_bond_distance
S1 C5 1.7667(16)
S1 C24 1.7195(16)
O4 C25 1.3292(18)
O4 C26 1.4698(19)
O3 C25 1.2102(18)
O2 C4 1.2048(19)
O1 C4 1.3425(18)
O1 C3 1.466(2)
N2 N1 1.3900(17)
N2 C25 1.382(2)
N2 C5 1.4063(19)
N1 H1 0.8800
N1 C4 1.368(2)
N3 C24 1.3682(19)
N3 C20 1.3926(19)
N3 C21 1.457(2)
C7 C8 1.398(2)
C7 C6 1.477(2)
C7 C13 1.397(2)
C5 C6 1.375(2)
C15 C14 1.447(2)
C15 C16 1.402(2)
C15 C20 1.423(2)
C14 C24 1.383(2)
C14 C6 1.439(2)
C8 H8 0.9500
C8 C9 1.387(2)
C16 H16 0.9500
C16 C17 1.383(2)
C20 C19 1.396(2)
C13 H13 0.9500
C13 C12 1.388(2)
C12 H12 0.9500
C12 C10 1.390(2)
C21 H21A 0.9900
C21 H21B 0.9900
C21 C22 1.517(2)
C9 H9 0.9500
C9 C10 1.395(2)
C17 H17 0.9500
C17 C18 1.404(2)
C10 C11 1.511(2)
C19 H19 0.9500
C19 C18 1.382(2)
C18 H18 0.9500
C26 H26 1.0000
C26 C28 1.510(3)
C26 C27 1.500(3)
C22 H22A 0.9900
C22 H22B 0.9900
C22 C23 1.514(3)
C3 H3 1.0000
C3 C1 1.509(3)
C3 C2 1.497(3)
C11 H11A 0.9800
C11 H11B 0.9800
C11 H11C 0.9800
C23 H23A 0.9800
C23 H23B 0.9800
C23 H23C 0.9800
C1 H1A 0.9800
C1 H1B 0.9800
C1 H1C 0.9800
C28 H28A 0.9800
C28 H28B 0.9800
C28 H28C 0.9800
C2 H2A 0.9800
C2 H2B 0.9800
C2 H2C 0.9800
C27 H27A 0.9800
C27 H27B 0.9800
C27 H27C 0.9800

loop_
_geom_torsion_atom_site_label_1
_geom_torsion_atom_site_label_2
_geom_torsion_atom_site_label_3
_geom_torsion_atom_site_label_4
_geom_torsion
S1 C5 C6 C7 178.03(11)
S1 C5 C6 C14 -0.56(16)
N2 N1 C4 O2 13.4(2)
N2 N1 C4 O1 -167.21(13)
N2 C5 C6 C7 8.3(2)
N2 C5 C6 C14 -170.33(13)
N1 N2 C25 O4 -167.97(12)
N1 N2 C25 O3 12.9(2)
N1 N2 C5 S1 79.26(15)
N1 N2 C5 C6 -111.44(16)
N3 C20 C19 C18 177.44(15)
N3 C21 C22 C23 174.46(15)
C25 O4 C26 C28 163.14(15)
C25 O4 C26 C27 -75.2(2)
C25 N2 N1 C4 69.72(18)
C25 N2 C5 S1 -82.83(16)
C25 N2 C5 C6 86.47(19)
C7 C8 C9 C10 -1.0(2)
C7 C13 C12 C10 -0.6(2)
C5 S1 C24 N3 179.52(16)
C5 S1 C24 C14 0.29(12)
C5 N2 N1 C4 -93.35(17)
C5 N2 C25 O4 -5.47(19)
C5 N2 C25 O3 175.45(14)
C15 C14 C24 S1 179.02(10)
C15 C14 C24 N3 -0.37(17)
C15 C14 C6 C7 2.7(3)
C15 C14 C6 C5 -178.73(18)
C15 C16 C17 C18 -0.7(2)
C15 C20 C19 C18 0.9(2)
C14 C15 C16 C17 -175.31(16)
C14 C15 C20 N3 -1.52(16)
C14 C15 C20 C19 175.61(14)
C24 S1 C5 N2 170.71(12)
C24 S1 C5 C6 0.17(12)
C24 N3 C20 C15 1.30(16)
C24 N3 C20 C19 -175.61(15)
C24 N3 C21 C22 -103.45(18)
C24 C14 C6 C7 -177.80(13)
C24 C14 C6 C5 0.77(18)
C4 O1 C3 C1 -143.89(16)
C4 O1 C3 C2 94.00(18)
C8 C7 C6 C5 44.1(2)
C8 C7 C6 C14 -137.52(15)
C8 C7 C13 C12 1.6(2)
C8 C9 C10 C12 1.9(2)
C8 C9 C10 C11 -178.04(16)
C16 C15 C14 C24 179.63(17)
C16 C15 C14 C6 -0.9(3)
C16 C15 C20 N3 179.68(13)
C16 C15 C20 C19 -3.2(2)
C16 C17 C18 C19 -1.7(2)
C6 C7 C8 C9 177.25(14)
C6 C7 C13 C12 -176.51(14)
C6 C14 C24 S1 -0.66(17)
C6 C14 C24 N3 179.95(12)
C20 N3 C24 S1 -179.81(13)
C20 N3 C24 C14 -0.57(17)
C20 N3 C21 C22 74.0(2)
C20 C15 C14 C24 1.14(16)
C20 C15 C14 C6 -179.35(18)
C20 C15 C16 C17 3.0(2)
C20 C19 C18 C17 1.5(2)
C13 C7 C8 C9 -0.8(2)
C13 C7 C6 C5 -137.88(15)
C13 C7 C6 C14 40.5(2)
C13 C12 C10 C9 -1.1(2)
C13 C12 C10 C11 178.82(16)
C21 N3 C24 S1 -1.9(3)
C21 N3 C24 C14 177.34(14)
C21 N3 C20 C15 -176.61(14)
C21 N3 C20 C19 6.5(3)
C26 O4 C25 O3 -3.3(2)
C26 O4 C25 N2 177.66(13)
C3 O1 C4 O2 5.6(2)
C3 O1 C4 N1 -173.77(14)
